data_4029652
loop_
_publ_author_name
'Zhang, Yan'
'Zheng, Jing'
'Cui, Sunliang'

_publ_section_title
;
 Rh(III)-Catalyzed C-H Activation/Cyclization of Indoles and Pyrroles:
 Divergent Synthesis of Heterocycles.
;
_journal_issue 14
_journal_name_full 'The Journal of organic chemistry'
_journal_page_first 6490
_journal_page_last 6500
_journal_paper_doi 10.1021/jo500902n
_journal_volume 79
_journal_year 2014
_chemical_formula_moiety 'C18 H14 N2 O3'
_chemical_formula_sum 'C18 H14 N2 O3'
_chemical_formula_weight 306.31
_chemical_name_systematic
; 
 ? 
;
_space_group_IT_number 2
_symmetry_cell_setting triclinic
_symmetry_space_group_name_Hall '-P 1'
_symmetry_space_group_name_H-M 'P -1'
_atom_sites_solution_hydrogens geom
_atom_sites_solution_primary direct
_atom_sites_solution_secondary difmap
_audit_creation_method SHELXL-97
_cell_angle_alpha 110.602(7)
_cell_angle_beta 110.187(7)
_cell_angle_gamma 95.953(6)
_cell_formula_units_Z 2
_cell_length_a 7.9240(5)
_cell_length_b 10.1644(8)
_cell_length_c 11.0285(8)
_cell_measurement_reflns_used 1568
_cell_measurement_temperature 293(2)
_cell_measurement_theta_max 29.4059
_cell_measurement_theta_min 3.1113
_cell_volume 754.32(12)
_computing_cell_refinement 'CrysAlis PRO (Agilent Technologies, 2011)'
_computing_data_collection 'CrysAlis PRO'
_computing_data_reduction 'CrysAlis PRO'
_computing_molecular_graphics 'OLEX2 (Dolomanov et al., 2009)'
_computing_publication_material OLEX2
_computing_structure_refinement 'SHELXL-97 (Sheldrick, 2008)'
_computing_structure_solution 'SHELXS-97 (Sheldrick, 2008)'
_diffrn_ambient_temperature 293(2)
_diffrn_detector_area_resol_mean 10.3592
_diffrn_measured_fraction_theta_full 0.998
_diffrn_measured_fraction_theta_max 0.998
_diffrn_measurement_device_type 'Xcalibur, Atlas, Gemini ultra'
_diffrn_measurement_method '\w scans'
_diffrn_radiation_monochromator graphite
_diffrn_radiation_source 'fine-focus sealed tube'
_diffrn_radiation_type MoK\a
_diffrn_radiation_wavelength 0.71073
_diffrn_reflns_av_R_equivalents 0.0300
_diffrn_reflns_av_sigmaI/netI 0.0455
_diffrn_reflns_limit_h_max 7
_diffrn_reflns_limit_h_min -9
_diffrn_reflns_limit_k_max 12
_diffrn_reflns_limit_k_min -12
_diffrn_reflns_limit_l_max 13
_diffrn_reflns_limit_l_min -13
_diffrn_reflns_number 4687
_diffrn_reflns_theta_full 25.35
_diffrn_reflns_theta_max 25.35
_diffrn_reflns_theta_min 3.12
_exptl_absorpt_coefficient_mu 0.093
_exptl_absorpt_correction_T_max 0.9725
_exptl_absorpt_correction_T_min 0.9654
_exptl_absorpt_correction_type multi-scan
_exptl_absorpt_process_details
;
CrysAlis PRO (Agilent Technologies, 2011) 
;
_exptl_crystal_colour colorless
_exptl_crystal_density_diffrn 1.349
_exptl_crystal_density_method 'not measured'
_exptl_crystal_description block
_exptl_crystal_F_000 320
_exptl_crystal_size_max 0.38
_exptl_crystal_size_mid 0.32
_exptl_crystal_size_min 0.30
_refine_diff_density_max 0.170
_refine_diff_density_min -0.189
_refine_diff_density_rms 0.037
_refine_ls_extinction_method none
_refine_ls_goodness_of_fit_ref 1.036
_refine_ls_hydrogen_treatment mixed
_refine_ls_matrix_type full
_refine_ls_number_parameters 209
_refine_ls_number_reflns 2763
_refine_ls_number_restraints 0
_refine_ls_restrained_S_all 1.036
_refine_ls_R_factor_all 0.0625
_refine_ls_R_factor_gt 0.0437
_refine_ls_shift/su_max 0.000
_refine_ls_shift/su_mean 0.000
_refine_ls_structure_factor_coef Fsqd
_refine_ls_weighting_details 'calc w=1/[\s^2^(Fo^2^)+(0.0439P)^2^+0.0877P] where P=(Fo^2^+2Fc^2^)/3'
_refine_ls_weighting_scheme calc
_refine_ls_wR_factor_gt 0.0967
_refine_ls_wR_factor_ref 0.1097
_reflns_number_gt 2111
_reflns_number_total 2763
_reflns_threshold_expression >2sigma(I)
_cod_data_source_file jo500902n_si_004.cif
_cod_data_source_block 131022_azj_3_15
_cod_depositor_comments
;
The following automatic conversions were performed:

'_symmetry_cell_setting' value 'Triclinic' changed to 'triclinic'
according to
/usr/data/users/saulius/crontab/automatic-downloads/rss-feeds/ACS/lib/dictionaries/cif_core.dic
dictionary named 'cif_core.dic' version 2.4.2 from 2011-04-26.

Automatic conversion script
Id: cif_fix_values 2281 2013-09-26 08:29:07Z andrius 

 Adding full bibliography for 4029650--4029652.cif.
;
_cod_original_cell_volume 754.33(10)
_cod_database_code 4029652

loop_
_symmetry_equiv_pos_as_xyz
'x, y, z'
'-x, -y, -z'

loop_
_atom_site_label
_atom_site_type_symbol
_atom_site_fract_x
_atom_site_fract_y
_atom_site_fract_z
_atom_site_U_iso_or_equiv
_atom_site_adp_type
_atom_site_occupancy
_atom_site_symmetry_multiplicity
_atom_site_calc_flag
_atom_site_refinement_flags
O1 O 0.53769(18) 0.69568(14) 0.77741(15) 0.0607(4) Uani 1 1 d .
O2 O 0.19381(17) 0.98646(15) 0.93174(13) 0.0530(4) Uani 1 1 d .
O3 O 0.05408(19) 1.06489(17) 0.76749(14) 0.0616(4) Uani 1 1 d .
N1 N 0.28674(18) 0.73169(15) 0.61623(14) 0.0378(3) Uani 1 1 d .
N2 N 0.45148(19) 0.91232(15) 0.82366(15) 0.0420(4) Uani 1 1 d .
H2 H 0.5356 0.9614 0.9084 0.050 Uiso 1 1 calc R
C1 C 0.1906(2) 0.60877(18) 0.49051(18) 0.0406(4) Uani 1 1 d .
C2 C 0.2211(3) 0.4718(2) 0.4445(2) 0.0513(5) Uani 1 1 d .
H2A H 0.3187 0.4477 0.5015 0.062 Uiso 1 1 calc R
C3 C 0.0998(3) 0.3723(2) 0.3099(2) 0.0599(6) Uani 1 1 d .
H3 H 0.1170 0.2795 0.2746 0.072 Uiso 1 1 calc R
C4 C -0.0471(3) 0.4081(2) 0.2263(2) 0.0639(6) Uani 1 1 d .
H4 H -0.1275 0.3383 0.1366 0.077 Uiso 1 1 calc R
C5 C -0.0765(3) 0.5438(2) 0.2725(2) 0.0594(5) Uani 1 1 d .
H5 H -0.1756 0.5660 0.2150 0.071 Uiso 1 1 calc R
C6 C 0.0438(2) 0.64838(19) 0.40696(18) 0.0429(4) Uani 1 1 d .
C7 C 0.0548(2) 0.79769(19) 0.48712(18) 0.0430(4) Uani 1 1 d .
H7 H -0.0251 0.8520 0.4582 0.052 Uiso 1 1 calc R
C8 C 0.2030(2) 0.84368(17) 0.61210(17) 0.0356(4) Uani 1 1 d .
C9 C 0.4395(2) 0.77176(19) 0.74516(18) 0.0400(4) Uani 1 1 d .
C10 C 0.3099(2) 0.97352(17) 0.75260(16) 0.0354(4) Uani 1 1 d .
C11 C 0.4001(2) 1.10959(18) 0.74536(17) 0.0357(4) Uani 1 1 d .
C12 C 0.4049(3) 1.10762(19) 0.62115(19) 0.0440(4) Uani 1 1 d .
H12 H 0.3482 1.0229 0.5379 0.053 Uiso 1 1 calc R
C13 C 0.4941(3) 1.2318(2) 0.6197(2) 0.0554(5) Uani 1 1 d .
H13 H 0.4973 1.2295 0.5355 0.066 Uiso 1 1 calc R
C14 C 0.5773(3) 1.3574(2) 0.7412(2) 0.0571(5) Uani 1 1 d .
H14 H 0.6365 1.4405 0.7398 0.069 Uiso 1 1 calc R
C15 C 0.5725(3) 1.3599(2) 0.8648(2) 0.0600(6) Uani 1 1 d .
H15 H 0.6293 1.4450 0.9477 0.072 Uiso 1 1 calc R
C16 C 0.4842(3) 1.2369(2) 0.8676(2) 0.0522(5) Uani 1 1 d .
H16 H 0.4813 1.2400 0.9522 0.063 Uiso 1 1 calc R
C17 C 0.1817(2) 1.00894(18) 0.83006(18) 0.0392(4) Uani 1 1 d .
C18 C -0.0759(4) 1.1060(4) 0.8309(3) 0.0922(9) Uani 1 1 d .
H18A H -0.1577 1.1499 0.7798 0.138 Uiso 1 1 calc R
H18B H -0.0084 1.1743 0.9282 0.138 Uiso 1 1 calc R
H18C H -0.1476 1.0212 0.8267 0.138 Uiso 1 1 calc R

loop_
_atom_site_aniso_label
_atom_site_aniso_U_11
_atom_site_aniso_U_22
_atom_site_aniso_U_33
_atom_site_aniso_U_23
_atom_site_aniso_U_13
_atom_site_aniso_U_12
O1 0.0549(8) 0.0585(8) 0.0694(9) 0.0323(8) 0.0163(7) 0.0290(7)
O2 0.0465(7) 0.0784(9) 0.0436(7) 0.0353(7) 0.0199(6) 0.0122(7)
O3 0.0604(9) 0.1001(11) 0.0669(9) 0.0564(9) 0.0430(7) 0.0506(8)
N1 0.0379(8) 0.0385(8) 0.0393(8) 0.0185(7) 0.0159(7) 0.0104(6)
N2 0.0377(8) 0.0450(8) 0.0391(8) 0.0198(7) 0.0076(6) 0.0136(7)
C1 0.0395(9) 0.0415(10) 0.0460(10) 0.0189(9) 0.0238(8) 0.0054(8)
C2 0.0541(12) 0.0440(11) 0.0633(13) 0.0227(10) 0.0319(10) 0.0125(9)
C3 0.0665(14) 0.0413(11) 0.0691(14) 0.0107(11) 0.0403(12) 0.0028(10)
C4 0.0597(13) 0.0561(13) 0.0532(12) 0.0047(11) 0.0216(11) -0.0047(11)
C5 0.0519(12) 0.0651(14) 0.0465(11) 0.0155(11) 0.0143(10) 0.0053(10)
C6 0.0395(10) 0.0489(10) 0.0405(10) 0.0188(9) 0.0181(8) 0.0048(8)
C7 0.0397(10) 0.0473(11) 0.0417(10) 0.0221(9) 0.0122(8) 0.0125(8)
C8 0.0363(9) 0.0396(9) 0.0390(9) 0.0221(8) 0.0177(8) 0.0122(7)
C9 0.0370(9) 0.0458(10) 0.0451(10) 0.0257(9) 0.0179(8) 0.0131(8)
C10 0.0354(9) 0.0412(9) 0.0342(9) 0.0202(8) 0.0137(7) 0.0129(7)
C11 0.0322(8) 0.0418(9) 0.0397(9) 0.0212(8) 0.0165(7) 0.0138(7)
C12 0.0506(11) 0.0451(10) 0.0438(10) 0.0194(9) 0.0263(9) 0.0137(9)
C13 0.0683(13) 0.0580(12) 0.0583(12) 0.0327(11) 0.0379(11) 0.0164(11)
C14 0.0607(13) 0.0473(12) 0.0733(14) 0.0317(12) 0.0329(11) 0.0106(10)
C15 0.0689(14) 0.0425(11) 0.0578(12) 0.0146(10) 0.0232(11) 0.0034(10)
C16 0.0631(13) 0.0493(11) 0.0421(11) 0.0187(10) 0.0216(10) 0.0063(10)
C17 0.0356(9) 0.0445(10) 0.0373(9) 0.0198(9) 0.0129(8) 0.0062(8)
C18 0.0847(18) 0.149(3) 0.105(2) 0.076(2) 0.0715(16) 0.0768(18)

loop_
_atom_type_symbol
_atom_type_description
_atom_type_scat_dispersion_real
_atom_type_scat_dispersion_imag
_atom_type_scat_source
C C 0.0033 0.0016 'International Tables Vol C Tables 4.2.6.8 and 6.1.1.4'
H H 0.0000 0.0000 'International Tables Vol C Tables 4.2.6.8 and 6.1.1.4'
N N 0.0061 0.0033 'International Tables Vol C Tables 4.2.6.8 and 6.1.1.4'
O O 0.0106 0.0060 'International Tables Vol C Tables 4.2.6.8 and 6.1.1.4'

loop_
_geom_angle_atom_site_label_1
_geom_angle_atom_site_label_2
_geom_angle_atom_site_label_3
_geom_angle
C17 O3 C18 116.79(14)
C8 N1 C1 109.65(13)
C8 N1 C9 112.44(14)
C1 N1 C9 137.89(14)
C9 N2 C10 114.66(14)
C9 N2 H2 122.7
C10 N2 H2 122.7
C2 C1 N1 131.16(16)
C2 C1 C6 122.93(17)
N1 C1 C6 105.90(15)
C3 C2 C1 116.87(19)
C3 C2 H2A 121.6
C1 C2 H2A 121.6
C2 C3 C4 121.3(2)
C2 C3 H3 119.4
C4 C3 H3 119.4
C5 C4 C3 121.5(2)
C5 C4 H4 119.2
C3 C4 H4 119.2
C4 C5 C6 119.3(2)
C4 C5 H5 120.4
C6 C5 H5 120.4
C5 C6 C1 118.13(18)
C5 C6 C7 133.91(17)
C1 C6 C7 107.96(15)
C8 C7 C6 106.81(15)
C8 C7 H7 126.6
C6 C7 H7 126.6
C7 C8 N1 109.69(15)
C7 C8 C10 142.78(15)
N1 C8 C10 107.51(12)
O1 C9 N2 128.39(16)
O1 C9 N1 126.43(17)
N2 C9 N1 105.19(13)
N2 C10 C8 100.20(12)
N2 C10 C11 110.87(13)
C8 C10 C11 115.95(13)
N2 C10 C17 110.07(12)
C8 C10 C17 108.77(13)
C11 C10 C17 110.50(14)
C12 C11 C16 118.95(15)
C12 C11 C10 121.79(15)
C16 C11 C10 119.23(14)
C11 C12 C13 120.23(18)
C11 C12 H12 119.9
C13 C12 H12 119.9
C14 C13 C12 120.51(18)
C14 C13 H13 119.7
C12 C13 H13 119.7
C15 C14 C13 119.44(17)
C15 C14 H14 120.3
C13 C14 H14 120.3
C14 C15 C16 120.59(19)
C14 C15 H15 119.7
C16 C15 H15 119.7
C11 C16 C15 120.28(18)
C11 C16 H16 119.9
C15 C16 H16 119.9
O2 C17 O3 124.67(17)
O2 C17 C10 124.64(15)
O3 C17 C10 110.68(13)
O3 C18 H18A 109.5
O3 C18 H18B 109.5
H18A C18 H18B 109.5
O3 C18 H18C 109.5
H18A C18 H18C 109.5
H18B C18 H18C 109.5

loop_
_geom_bond_atom_site_label_1
_geom_bond_atom_site_label_2
_geom_bond_distance
O1 C9 1.207(2)
O2 C17 1.1956(18)
O3 C17 1.3176(19)
O3 C18 1.451(3)
N1 C8 1.382(2)
N1 C1 1.385(2)
N1 C9 1.398(2)
N2 C9 1.358(2)
N2 C10 1.4630(19)
N2 H2 0.8600
C1 C2 1.383(2)
C1 C6 1.408(2)
C2 C3 1.381(3)
C2 H2A 0.9300
C3 C4 1.386(3)
C3 H3 0.9300
C4 C5 1.367(3)
C4 H4 0.9300
C5 C6 1.394(3)
C5 H5 0.9300
C6 C7 1.438(3)
C7 C8 1.346(2)
C7 H7 0.9300
C8 C10 1.511(2)
C10 C11 1.530(2)
C10 C17 1.533(2)
C11 C12 1.377(2)
C11 C16 1.382(2)
C12 C13 1.389(2)
C12 H12 0.9300
C13 C14 1.369(3)
C13 H13 0.9300
C14 C15 1.368(3)
C14 H14 0.9300
C15 C16 1.384(3)
C15 H15 0.9300
C16 H16 0.9300
C18 H18A 0.9600
C18 H18B 0.9600
C18 H18C 0.9600
